data_7016673
loop_
_publ_author_name
'Howson, Suzanne E.'
'Allan, Laura E. N.'
'Chmel, Nikola P.'
'Clarkson, Guy J.'
'Deeth, Robert J.'
'Faulkner, Alan D.'
'Simpson, Daniel H.'
'Scott, Peter'

_publ_section_title
;
 Origins of stereoselectivity in optically pure
 phenylethaniminopyridine tris-chelates M(NN')(3)(n+) (M = Mn, Fe, Co,
 Ni and Zn).
;
_journal_issue 40
_journal_name_full 'Dalton transactions (Cambridge, England : 2003)'
_journal_page_first 10416
_journal_page_last 10433
_journal_paper_doi 10.1039/c1dt10588d
_journal_volume 40
_journal_year 2011
_chemical_absolute_configuration rmad
_chemical_formula_sum 'C40 H46.5 Cl2 Fe N9.5 O8'
_chemical_formula_weight 915.12
_chemical_name_systematic
;
?
;
_space_group_IT_number 4
_symmetry_cell_setting monoclinic
_symmetry_space_group_name_Hall 'P 2yb'
_symmetry_space_group_name_H-M 'P 1 21 1'
_atom_sites_solution_hydrogens geom
_atom_sites_solution_primary direct
_atom_sites_solution_secondary difmap
_audit_creation_method SHELXL-97
_cell_angle_alpha 90.00
_cell_angle_beta 92.794(2)
_cell_angle_gamma 90.00
_cell_formula_units_Z 4
_cell_length_a 12.2800(3)
_cell_length_b 17.6405(4)
_cell_length_c 20.8359(5)
_cell_measurement_reflns_used 9500
_cell_measurement_temperature 298(2)
_cell_measurement_theta_max 61.51
_cell_measurement_theta_min 3.60
_cell_volume 4508.22(19)
_computing_cell_refinement 'CrysAlis RED, Oxford Diffraction Ltd'
_computing_data_collection 'CrysAlis CCD, Oxford Diffraction Ltd'
_computing_data_reduction 'CrysAlis RED, Oxford Diffraction Ltd'
_computing_molecular_graphics 'SHELXTL (Sheldrick, 1997)'
_computing_publication_material 'SHELXTL (Sheldrick, 1997)'
_computing_structure_refinement 'SHELXL-97 (Sheldrick, 1997)'
_computing_structure_solution 'SHELXS-97 (Sheldrick, 1990)'
_diffrn_ambient_temperature 298(2)
_diffrn_detector_area_resol_mean 10.2833
_diffrn_measured_fraction_theta_full 0.991
_diffrn_measured_fraction_theta_max 0.982
_diffrn_measurement_device_type 'Oxford Diffraction Gemini R'
_diffrn_measurement_method '\f & \w scans'
_diffrn_radiation_monochromator graphite
_diffrn_radiation_source 'Enhance (Mo) X-ray Source'
_diffrn_radiation_type CuK\a
_diffrn_radiation_wavelength 1.54184
_diffrn_reflns_av_R_equivalents 0.0270
_diffrn_reflns_av_sigmaI/netI 0.0267
_diffrn_reflns_limit_h_max 13
_diffrn_reflns_limit_h_min -10
_diffrn_reflns_limit_k_max 20
_diffrn_reflns_limit_k_min -18
_diffrn_reflns_limit_l_max 20
_diffrn_reflns_limit_l_min -23
_diffrn_reflns_number 15340
_diffrn_reflns_theta_full 61.00
_diffrn_reflns_theta_max 61.60
_diffrn_reflns_theta_min 4.09
_diffrn_standards_decay_% nil
_exptl_absorpt_coefficient_mu 4.275
_exptl_absorpt_correction_T_max 1.00
_exptl_absorpt_correction_T_min 0.73
_exptl_absorpt_correction_type multi-scan
_exptl_absorpt_process_details 'ABSPACK(CrysAlis, Oxford Diffraction)'
_exptl_crystal_colour purple
_exptl_crystal_density_diffrn 1.348
_exptl_crystal_density_method 'not measured'
_exptl_crystal_description block
_exptl_crystal_F_000 1908
_exptl_crystal_size_max 0.20
_exptl_crystal_size_mid 0.15
_exptl_crystal_size_min 0.15
_refine_diff_density_max 0.445
_refine_diff_density_min -0.323
_refine_diff_density_rms 0.063
_refine_ls_abs_structure_details 'Flack H D (1983), Acta Cryst. A39, 876-881, 3070 Friedel pairs'
_refine_ls_abs_structure_Flack 0.005(4)
_refine_ls_extinction_method none
_refine_ls_goodness_of_fit_ref 1.071
_refine_ls_hydrogen_treatment constr
_refine_ls_matrix_type full
_refine_ls_number_parameters 1142
_refine_ls_number_reflns 10206
_refine_ls_number_restraints 1
_refine_ls_restrained_S_all 1.071
_refine_ls_R_factor_all 0.0517
_refine_ls_R_factor_gt 0.0470
_refine_ls_shift/su_max 0.000
_refine_ls_shift/su_mean 0.000
_refine_ls_structure_factor_coef Fsqd
_refine_ls_weighting_details 'calc w=1/[\s^2^(Fo^2^)+(0.0991P)^2^+0.5213P] where P=(Fo^2^+2Fc^2^)/3'
_refine_ls_weighting_scheme calc
_refine_ls_wR_factor_gt 0.1275
_refine_ls_wR_factor_ref 0.1337
_reflns_number_gt 9280
_reflns_number_total 10206
_reflns_threshold_expression >2sigma(I)
_cod_data_source_file c1dt10588d.txt
_cod_data_source_block af6
_cod_original_cell_volume 4508.20(19)
_cod_original_sg_symbol_H-M P2(1)
_cod_original_formula_sum 'C40 H46.50 Cl2 Fe N9.50 O8'
_cod_database_code 7016673

loop_
_symmetry_equiv_pos_as_xyz
'x, y, z'
'-x, y+1/2, -z'

loop_
_atom_site_label
_atom_site_type_symbol
_atom_site_fract_x
_atom_site_fract_y
_atom_site_fract_z
_atom_site_U_iso_or_equiv
_atom_site_adp_type
_atom_site_occupancy
_atom_site_symmetry_multiplicity
_atom_site_calc_flag
_atom_site_refinement_flags
_atom_site_disorder_assembly
_atom_site_disorder_group
Fe1 Fe 0.73291(5) 0.79031(4) 0.51877(3) 0.04191(18) Uani 1 1 d . . .
N1 N 0.7787(3) 0.8356(2) 0.60173(19) 0.0520(10) Uani 1 1 d . . .
C1 C 0.7412(5) 0.8819(3) 0.6478(3) 0.0661(15) Uani 1 1 d . . .
H1A H 0.6735 0.9056 0.6460 0.079 Uiso 1 1 calc R . .
N2 N 0.9042(4) 0.8452(3) 0.6806(2) 0.0662(12) Uani 1 1 d . . .
C2 C 0.8161(6) 0.8883(4) 0.6960(3) 0.0787(18) Uani 1 1 d . . .
H2A H 0.8099 0.9168 0.7332 0.094 Uiso 1 1 calc R . .
N3 N 0.8840(3) 0.7466(2) 0.52953(17) 0.0453(9) Uani 1 1 d . . .
C3 C 1.0074(5) 0.8363(5) 0.7175(3) 0.088(2) Uani 1 1 d . . .
H3A H 1.0523 0.8004 0.6964 0.132 Uiso 1 1 calc R . .
H3B H 0.9937 0.8183 0.7599 0.132 Uiso 1 1 calc R . .
H3C H 1.0441 0.8843 0.7206 0.132 Uiso 1 1 calc R . .
C4 C 0.8779(4) 0.8144(3) 0.6227(2) 0.0522(12) Uani 1 1 d . . .
C5 C 0.9371(4) 0.7657(3) 0.5825(2) 0.0517(12) Uani 1 1 d . . .
H5A H 1.0075 0.7491 0.5932 0.062 Uiso 1 1 calc R . .
C6 C 0.9407(4) 0.7035(3) 0.4808(2) 0.0492(11) Uani 1 1 d . . .
H6A H 0.8864 0.6708 0.4585 0.059 Uiso 1 1 calc R . .
C7 C 1.0328(5) 0.6513(4) 0.5091(3) 0.0663(15) Uani 1 1 d . . .
H7A H 1.0051 0.6206 0.5427 0.099 Uiso 1 1 calc R . .
H7B H 1.0920 0.6819 0.5264 0.099 Uiso 1 1 calc R . .
H7C H 1.0584 0.6192 0.4759 0.099 Uiso 1 1 calc R . .
C8 C 0.9867(4) 0.7552(3) 0.4308(2) 0.0527(12) Uani 1 1 d . . .
C9 C 1.0369(5) 0.8233(4) 0.4471(3) 0.0661(15) Uani 1 1 d . . .
H9A H 1.0404 0.8396 0.4896 0.079 Uiso 1 1 calc R . .
C10 C 1.0818(6) 0.8671(5) 0.4004(4) 0.089(2) Uani 1 1 d . . .
H10A H 1.1154 0.9128 0.4116 0.107 Uiso 1 1 calc R . .
C11 C 1.0772(7) 0.8437(7) 0.3372(4) 0.107(3) Uani 1 1 d . . .
H11B H 1.1096 0.8726 0.3060 0.128 Uiso 1 1 calc R . .
C12 C 1.0265(7) 0.7797(7) 0.3211(3) 0.112(3) Uani 1 1 d . . .
H12A H 1.0199 0.7651 0.2782 0.134 Uiso 1 1 calc R . .
C13 C 0.9835(5) 0.7347(5) 0.3674(3) 0.083(2) Uani 1 1 d . . .
H13B H 0.9512 0.6888 0.3552 0.099 Uiso 1 1 calc R . .
N1A N 0.5880(3) 0.8355(2) 0.52205(18) 0.0489(9) Uani 1 1 d . . .
C1A C 0.5323(4) 0.8995(3) 0.5053(3) 0.0646(14) Uani 1 1 d . . .
H1AA H 0.5608 0.9409 0.4841 0.078 Uiso 1 1 calc R . .
N2A N 0.4189(4) 0.8242(3) 0.5524(3) 0.0740(13) Uani 1 1 d . . .
C2A C 0.4288(6) 0.8937(4) 0.5242(4) 0.0841(19) Uani 1 1 d . . .
H2AA H 0.3744 0.9303 0.5191 0.101 Uiso 1 1 calc R . .
N3A N 0.6571(3) 0.7053(2) 0.56318(18) 0.0497(10) Uani 1 1 d . . .
C3A C 0.3207(5) 0.7920(6) 0.5798(4) 0.110(3) Uani 1 1 d . . .
H3AA H 0.3304 0.7385 0.5861 0.165 Uiso 1 1 calc R . .
H3AB H 0.2587 0.8008 0.5509 0.165 Uiso 1 1 calc R . .
H3AC H 0.3089 0.8158 0.6203 0.165 Uiso 1 1 calc R . .
C4A C 0.5183(4) 0.7910(3) 0.5515(2) 0.0534(12) Uani 1 1 d . . .
C5A C 0.5563(4) 0.7190(3) 0.5739(2) 0.0537(12) Uani 1 1 d . . .
H5AA H 0.5123 0.6848 0.5946 0.064 Uiso 1 1 calc R . .
C6A C 0.7080(5) 0.6334(3) 0.5868(3) 0.0598(13) Uani 1 1 d . . .
H6AA H 0.7624 0.6187 0.5562 0.072 Uiso 1 1 calc R . .
C7A C 0.6277(6) 0.5673(4) 0.5912(3) 0.0821(19) Uani 1 1 d . . .
H7AA H 0.5875 0.5615 0.5508 0.123 Uiso 1 1 calc R . .
H7AB H 0.5781 0.5775 0.6243 0.123 Uiso 1 1 calc R . .
H7AC H 0.6672 0.5215 0.6012 0.123 Uiso 1 1 calc R . .
C8A C 0.7674(4) 0.6438(3) 0.6517(2) 0.0558(13) Uani 1 1 d . . .
C9A C 0.7271(5) 0.6877(4) 0.7000(3) 0.0686(15) Uani 1 1 d . . .
H9AA H 0.6621 0.7140 0.6921 0.082 Uiso 1 1 calc R . .
C10A C 0.7806(6) 0.6939(5) 0.7599(3) 0.086(2) Uani 1 1 d . . .
H10C H 0.7520 0.7246 0.7912 0.104 Uiso 1 1 calc R . .
C11A C 0.8753(7) 0.6549(7) 0.7730(4) 0.108(3) Uani 1 1 d . . .
H11A H 0.9103 0.6578 0.8135 0.129 Uiso 1 1 calc R . .
C12A C 0.9177(6) 0.6120(7) 0.7261(5) 0.111(3) Uani 1 1 d . . .
H12B H 0.9831 0.5865 0.7346 0.133 Uiso 1 1 calc R . .
C13A C 0.8648(5) 0.6055(5) 0.6653(3) 0.086(2) Uani 1 1 d . . .
H13A H 0.8948 0.5755 0.6339 0.103 Uiso 1 1 calc R . .
N1B N 0.7831(3) 0.8783(2) 0.47076(19) 0.0488(9) Uani 1 1 d . . .
C1B C 0.8222(5) 0.9495(3) 0.4794(3) 0.0655(14) Uani 1 1 d . . .
H1BA H 0.8394 0.9721 0.5190 0.079 Uiso 1 1 calc R . .
N2B N 0.7992(4) 0.9324(3) 0.3758(2) 0.0679(13) Uani 1 1 d . . .
C2B C 0.8327(6) 0.9833(4) 0.4208(3) 0.0825(19) Uani 1 1 d . . .
H2BA H 0.8580 1.0320 0.4134 0.099 Uiso 1 1 calc R . .
N3B N 0.7006(3) 0.7519(2) 0.42855(17) 0.0430(8) Uani 1 1 d . . .
C3B C 0.7982(8) 0.9426(5) 0.3061(3) 0.105(3) Uani 1 1 d . . .
H3BA H 0.7985 0.9957 0.2962 0.158 Uiso 1 1 calc R . .
H3BB H 0.7338 0.9196 0.2867 0.158 Uiso 1 1 calc R . .
H3BC H 0.8616 0.9191 0.2897 0.158 Uiso 1 1 calc R . .
C4B C 0.7694(4) 0.8691(3) 0.4073(2) 0.0473(11) Uani 1 1 d . . .
C5B C 0.7259(4) 0.7982(3) 0.3845(2) 0.0461(10) Uani 1 1 d . . .
H5BA H 0.7167 0.7867 0.3410 0.055 Uiso 1 1 calc R . .
C6B C 0.6460(4) 0.6799(3) 0.4097(2) 0.0483(11) Uani 1 1 d . . .
H6BA H 0.6720 0.6410 0.4404 0.058 Uiso 1 1 calc R . .
C7B C 0.6686(5) 0.6514(3) 0.3428(3) 0.0624(14) Uani 1 1 d . . .
H7BA H 0.7459 0.6503 0.3378 0.094 Uiso 1 1 calc R . .
H7BB H 0.6348 0.6846 0.3113 0.094 Uiso 1 1 calc R . .
H7BC H 0.6395 0.6012 0.3372 0.094 Uiso 1 1 calc R . .
C8B C 0.5230(4) 0.6873(3) 0.4158(2) 0.0543(13) Uani 1 1 d . . .
C9B C 0.4669(5) 0.7512(4) 0.3968(3) 0.0706(15) Uani 1 1 d . . .
H9BA H 0.5057 0.7925 0.3822 0.085 Uiso 1 1 calc R . .
C10B C 0.3551(5) 0.7567(6) 0.3986(4) 0.099(2) Uani 1 1 d . . .
H10B H 0.3202 0.8016 0.3864 0.118 Uiso 1 1 calc R . .
C11B C 0.2970(7) 0.6984(8) 0.4178(5) 0.112(3) Uani 1 1 d . . .
H11C H 0.2215 0.7021 0.4186 0.134 Uiso 1 1 calc R . .
C12B C 0.3481(7) 0.6331(7) 0.4363(4) 0.108(3) Uani 1 1 d . . .
H12C H 0.3067 0.5923 0.4493 0.129 Uiso 1 1 calc R . .
C13B C 0.4635(5) 0.6257(4) 0.4361(3) 0.0793(19) Uani 1 1 d . . .
H13C H 0.4979 0.5810 0.4493 0.095 Uiso 1 1 calc R . .
Fe2 Fe 0.74444(5) 0.41393(4) 1.00264(3) 0.03905(17) Uani 1 1 d . . .
N1C N 0.6808(3) 0.4909(2) 0.94446(17) 0.0430(9) Uani 1 1 d . . .
N2C N 0.5395(4) 0.5288(3) 0.8832(2) 0.0554(10) Uani 1 1 d . . .
C2C C 0.6199(5) 0.5819(3) 0.8784(3) 0.0663(15) Uani 1 1 d . . .
H2CA H 0.6160 0.6258 0.8538 0.080 Uiso 1 1 calc R . .
N3C N 0.5970(3) 0.3673(2) 0.98446(17) 0.0405(8) Uani 1 1 d . . .
C3C C 0.4299(5) 0.5319(4) 0.8518(3) 0.0730(16) Uani 1 1 d . . .
H3CA H 0.4031 0.4813 0.8447 0.109 Uiso 1 1 calc R . .
H3CB H 0.4330 0.5577 0.8114 0.109 Uiso 1 1 calc R . .
H3CC H 0.3819 0.5588 0.8788 0.109 Uiso 1 1 calc R . .
C4C C 0.5795(4) 0.4748(3) 0.9233(2) 0.0457(11) Uani 1 1 d . . .
C5C C 0.5331(4) 0.4059(3) 0.9458(2) 0.0443(10) Uani 1 1 d . . .
H5CA H 0.4628 0.3903 0.9335 0.053 Uiso 1 1 calc R . .
C6C C 0.5541(3) 0.2970(3) 1.0140(2) 0.0442(10) Uani 1 1 d . . .
H6CA H 0.6142 0.2604 1.0169 0.053 Uiso 1 1 calc R . .
C7C C 0.4604(4) 0.2594(3) 0.9755(3) 0.0608(13) Uani 1 1 d . . .
H7CA H 0.4806 0.2520 0.9320 0.091 Uiso 1 1 calc R . .
H7CB H 0.3970 0.2912 0.9759 0.091 Uiso 1 1 calc R . .
H7CC H 0.4446 0.2112 0.9944 0.091 Uiso 1 1 calc R . .
C8C C 0.5213(4) 0.3125(3) 1.0822(2) 0.0443(10) Uani 1 1 d . . .
C9C C 0.4681(4) 0.3791(3) 1.0981(2) 0.0507(11) Uani 1 1 d . . .
H9CA H 0.4556 0.4166 1.0672 0.061 Uiso 1 1 calc R . .
C10C C 0.4338(5) 0.3897(3) 1.1598(3) 0.0608(13) Uani 1 1 d . . .
H10D H 0.3977 0.4341 1.1702 0.073 Uiso 1 1 calc R . .
C11C C 0.4530(5) 0.3348(4) 1.2053(3) 0.0714(16) Uani 1 1 d . . .
H11D H 0.4310 0.3423 1.2469 0.086 Uiso 1 1 calc R . .
C12C C 0.5046(4) 0.2686(4) 1.1900(3) 0.0672(15) Uani 1 1 d . . .
H12D H 0.5167 0.2313 1.2211 0.081 Uiso 1 1 calc R . .
C13C C 0.5386(4) 0.2573(3) 1.1285(3) 0.0569(12) Uani 1 1 d . . .
H13D H 0.5732 0.2123 1.1183 0.068 Uiso 1 1 calc R . .
N1D N 0.6963(3) 0.4666(2) 1.07907(19) 0.0470(9) Uani 1 1 d . . .
C1D C 0.6463(4) 0.5326(3) 1.0969(3) 0.0583(13) Uani 1 1 d . . .
H1DA H 0.6208 0.5707 1.0693 0.070 Uiso 1 1 calc R . .
N2D N 0.6844(3) 0.4669(3) 1.18498(19) 0.0558(11) Uani 1 1 d . . .
C2D C 0.6405(5) 0.5323(3) 1.1630(3) 0.0648(15) Uani 1 1 d . . .
H2DA H 0.6114 0.5704 1.1878 0.078 Uiso 1 1 calc R . .
N3D N 0.7933(3) 0.3381(2) 1.07044(17) 0.0387(8) Uani 1 1 d . . .
C3D C 0.6970(6) 0.4420(5) 1.2522(2) 0.0779(18) Uani 1 1 d . . .
H3DA H 0.6408 0.4644 1.2764 0.117 Uiso 1 1 calc R . .
H3DB H 0.7671 0.4576 1.2700 0.117 Uiso 1 1 calc R . .
H3DC H 0.6915 0.3878 1.2542 0.117 Uiso 1 1 calc R . .
C4D C 0.7185(3) 0.4279(3) 1.1336(2) 0.0448(11) Uani 1 1 d . . .
C5D C 0.7707(4) 0.3566(3) 1.1280(2) 0.0435(10) Uani 1 1 d . . .
H5DA H 0.7874 0.3256 1.1632 0.052 Uiso 1 1 calc R . .
C6D C 0.8553(3) 0.2676(3) 1.0594(2) 0.0430(10) Uani 1 1 d . . .
H6DA H 0.8325 0.2488 1.0166 0.052 Uiso 1 1 calc R . .
C7D C 0.8351(4) 0.2041(3) 1.1075(3) 0.0619(14) Uani 1 1 d . . .
H7DA H 0.7582 0.1952 1.1092 0.093 Uiso 1 1 calc R . .
H7DB H 0.8642 0.2186 1.1493 0.093 Uiso 1 1 calc R . .
H7DC H 0.8704 0.1585 1.0942 0.093 Uiso 1 1 calc R . .
C8D C 0.9774(4) 0.2838(3) 1.0594(2) 0.0457(10) Uani 1 1 d . . .
C9D C 1.0284(4) 0.3390(3) 1.0973(2) 0.0551(12) Uani 1 1 d . . .
H9DA H 0.9866 0.3718 1.1210 0.066 Uiso 1 1 calc R . .
C10D C 1.1405(5) 0.3460(4) 1.1005(3) 0.0738(17) Uani 1 1 d . . .
H10E H 1.1735 0.3833 1.1263 0.089 Uiso 1 1 calc R . .
C11D C 1.2032(5) 0.2987(5) 1.0663(3) 0.0810(19) Uani 1 1 d . . .
H11E H 1.2787 0.3027 1.0699 0.097 Uiso 1 1 calc R . .
C12D C 1.1554(5) 0.2457(4) 1.0271(3) 0.082(2) Uani 1 1 d . . .
H12E H 1.1984 0.2146 1.0027 0.099 Uiso 1 1 calc R . .
C13D C 1.0423(4) 0.2377(4) 1.0230(3) 0.0628(14) Uani 1 1 d . . .
H13E H 1.0101 0.2013 0.9960 0.075 Uiso 1 1 calc R . .
N1E N 0.8841(3) 0.4674(2) 1.00951(18) 0.0441(9) Uani 1 1 d . . .
C1E C 0.9357(4) 0.5231(3) 1.0444(3) 0.0540(12) Uani 1 1 d . . .
H1EA H 0.9053 0.5517 1.0764 0.065 Uiso 1 1 calc R . .
N2E N 1.0522(3) 0.4787(3) 0.9775(2) 0.0603(11) Uani 1 1 d . . .
C2E C 1.0390(5) 0.5298(3) 1.0247(3) 0.0649(14) Uani 1 1 d . . .
H2EA H 1.0914 0.5637 1.0408 0.078 Uiso 1 1 calc R . .
N3E N 0.8196(3) 0.3618(2) 0.93169(17) 0.0437(9) Uani 1 1 d . . .
C3E C 1.1510(5) 0.4636(5) 0.9426(4) 0.084(2) Uani 1 1 d . . .
H3EA H 1.2108 0.4920 0.9619 0.127 Uiso 1 1 calc R . .
H3EB H 1.1391 0.4786 0.8985 0.127 Uiso 1 1 calc R . .
H3EC H 1.1677 0.4105 0.9447 0.127 Uiso 1 1 calc R . .
C4E C 0.9559(4) 0.4412(3) 0.9687(2) 0.0474(11) Uani 1 1 d . . .
C5E C 0.9202(4) 0.3824(3) 0.9258(2) 0.0491(11) Uani 1 1 d . . .
H5EA H 0.9650 0.3607 0.8961 0.059 Uiso 1 1 calc R . .
C6E C 0.7699(4) 0.3055(3) 0.8861(2) 0.0499(12) Uani 1 1 d . . .
H6EA H 0.7196 0.2744 0.9101 0.060 Uiso 1 1 calc R . .
C7E C 0.8508(5) 0.2517(4) 0.8564(3) 0.0672(14) Uani 1 1 d . . .
H7EA H 0.8954 0.2282 0.8899 0.101 Uiso 1 1 calc R . .
H7EB H 0.8961 0.2796 0.8286 0.101 Uiso 1 1 calc R . .
H7EC H 0.8116 0.2133 0.8321 0.101 Uiso 1 1 calc R . .
C8E C 0.7020(4) 0.3466(3) 0.8334(2) 0.0508(12) Uani 1 1 d . . .
C9E C 0.7378(5) 0.4122(4) 0.8040(2) 0.0635(13) Uani 1 1 d . . .
H9EA H 0.8042 0.4335 0.8177 0.076 Uiso 1 1 calc R . .
C10E C 0.6756(6) 0.4465(4) 0.7543(3) 0.0786(17) Uani 1 1 d . . .
H10F H 0.7003 0.4903 0.7349 0.094 Uiso 1 1 calc R . .
C11E C 0.5784(6) 0.4152(6) 0.7344(3) 0.090(2) Uani 1 1 d . . .
H11F H 0.5375 0.4373 0.7005 0.108 Uiso 1 1 calc R . .
C12E C 0.5399(6) 0.3512(5) 0.7638(3) 0.085(2) Uani 1 1 d . . .
H12F H 0.4723 0.3312 0.7508 0.102 Uiso 1 1 calc R . .
C13E C 0.6021(5) 0.3167(4) 0.8129(3) 0.0665(15) Uani 1 1 d . . .
H13F H 0.5765 0.2731 0.8322 0.080 Uiso 1 1 calc R . .
C1C C 0.7066(5) 0.5585(3) 0.9165(3) 0.0581(13) Uani 1 1 d . . .
H1CA H 0.7725 0.5841 0.9225 0.070 Uiso 1 1 calc R . .
Cl10 Cl 0.65467(10) 0.09108(8) 0.94291(7) 0.0624(3) Uani 1 1 d . . .
O11 O 0.5846(5) 0.0658(5) 0.9906(3) 0.135(3) Uani 1 1 d . . .
O12 O 0.7051(5) 0.0289(3) 0.9149(4) 0.125(2) Uani 1 1 d . . .
O13 O 0.5912(4) 0.1291(3) 0.8938(2) 0.0951(15) Uani 1 1 d . . .
O14 O 0.7361(4) 0.1387(3) 0.9703(3) 0.0976(16) Uani 1 1 d . . .
Cl20 Cl 0.24934(14) 0.66430(9) 0.70885(7) 0.0750(4) Uani 1 1 d . . .
O21 O 0.1748(4) 0.6564(4) 0.6564(2) 0.1045(17) Uani 1 1 d . . .
O22 O 0.2473(5) 0.7400(3) 0.7320(3) 0.0979(14) Uani 1 1 d . . .
O23 O 0.3559(5) 0.6461(4) 0.6909(3) 0.129(2) Uani 1 1 d . . .
O24 O 0.2194(7) 0.6144(3) 0.7597(3) 0.125(2) Uani 1 1 d . . .
Cl30 Cl 0.13413(14) 0.98757(8) 0.58013(8) 0.0745(4) Uani 1 1 d . . .
O31 O 0.1522(10) 1.0092(5) 0.5192(4) 0.188(4) Uani 1 1 d . A .
O32 O 0.0957(12) 1.0459(6) 0.6163(6) 0.130(5) Uani 0.707(17) 1 d P A 1
O33 O 0.0982(11) 0.9155(5) 0.5864(5) 0.142(6) Uani 0.707(17) 1 d P A 1
O34 O 0.2479(8) 0.9862(8) 0.5975(7) 0.172(6) Uani 0.707(17) 1 d P A 1
O32A O 0.109(3) 1.031(2) 0.6428(19) 0.140(14) Uiso 0.293(17) 1 d P A 2
O33A O 0.023(2) 0.9736(18) 0.5651(12) 0.134(10) Uiso 0.293(17) 1 d P A 2
O34A O 0.193(3) 0.928(2) 0.6132(14) 0.143(11) Uiso 0.293(17) 1 d P A 2
Cl40 Cl 0.22928(14) 0.29043(12) 0.83233(7) 0.0850(5) Uani 1 1 d . . .
O41 O 0.1198(5) 0.3171(6) 0.8296(4) 0.166(4) Uani 1 1 d . . .
O42 O 0.2980(4) 0.3505(4) 0.8554(3) 0.118(2) Uani 1 1 d . . .
O43 O 0.2517(6) 0.2716(5) 0.7710(3) 0.135(2) Uani 1 1 d . . .
O44 O 0.2408(10) 0.2281(6) 0.8736(4) 0.196(4) Uani 1 1 d . . .
N100 N 0.5559(8) 1.0073(7) 0.7000(5) 0.061(2) Uani 0.50 1 d P . .
C101 C 0.6055(9) 1.0531(7) 0.7183(4) 0.046(2) Uani 0.50 1 d P . .
C102 C 0.669(2) 1.1130(11) 0.7418(6) 0.125(7) Uani 0.50 1 d P . .
H10G H 0.7275 1.0937 0.7694 0.188 Uiso 0.50 1 calc PR . .
H10H H 0.6250 1.1467 0.7657 0.188 Uiso 0.50 1 calc PR . .
H10I H 0.6987 1.1399 0.7066 0.188 Uiso 0.50 1 calc PR . .
N200 N 1.0456(19) 0.5108(13) 1.2045(6) 0.155(8) Uani 0.50 1 d P . .
C201 C 0.9882(12) 0.5558(7) 1.2120(5) 0.066(3) Uani 0.50 1 d P . .
C202 C 0.9138(11) 0.6100(9) 1.2176(6) 0.083(4) Uani 0.50 1 d P . .
H20A H 0.8855 0.6080 1.2597 0.124 Uiso 0.50 1 calc PR . .
H20B H 0.8554 0.6026 1.1859 0.124 Uiso 0.50 1 calc PR . .
H20C H 0.9467 0.6587 1.2113 0.124 Uiso 0.50 1 calc PR . .

loop_
_atom_site_aniso_label
_atom_site_aniso_U_11
_atom_site_aniso_U_22
_atom_site_aniso_U_33
_atom_site_aniso_U_23
_atom_site_aniso_U_13
_atom_site_aniso_U_12
Fe1 0.0487(4) 0.0394(4) 0.0378(3) 0.0003(3) 0.0045(3) -0.0003(3)
N1 0.059(3) 0.053(2) 0.044(2) -0.0036(19) 0.0075(19) -0.005(2)
C1 0.081(4) 0.062(3) 0.057(3) -0.013(3) 0.015(3) -0.002(3)
N2 0.076(3) 0.080(3) 0.043(2) -0.015(2) 0.004(2) -0.014(3)
C2 0.103(5) 0.084(4) 0.050(3) -0.026(3) 0.007(3) -0.012(4)
N3 0.054(2) 0.044(2) 0.037(2) 0.0002(17) 0.0028(17) -0.0033(18)
C3 0.082(4) 0.127(6) 0.053(3) -0.009(4) -0.017(3) -0.015(4)
C4 0.056(3) 0.063(3) 0.037(2) 0.003(2) 0.003(2) -0.008(2)
C5 0.053(3) 0.060(3) 0.042(3) -0.002(2) 0.002(2) -0.004(2)
C6 0.048(2) 0.059(3) 0.040(2) -0.006(2) -0.005(2) 0.003(2)
C7 0.074(4) 0.069(4) 0.056(3) 0.007(3) 0.009(3) 0.022(3)
C8 0.039(2) 0.073(3) 0.046(3) 0.002(3) 0.004(2) 0.002(2)
C9 0.065(3) 0.071(4) 0.064(3) 0.001(3) 0.014(3) -0.005(3)
C10 0.078(4) 0.092(5) 0.099(5) 0.030(4) 0.019(4) -0.019(4)
C11 0.099(5) 0.153(8) 0.071(5) 0.035(5) 0.031(4) -0.014(6)
C12 0.112(6) 0.174(9) 0.052(4) 0.004(5) 0.021(4) -0.044(7)
C13 0.072(4) 0.128(6) 0.049(3) -0.007(4) 0.010(3) -0.033(4)
N1A 0.059(2) 0.041(2) 0.048(2) -0.0008(18) 0.0088(18) -0.0008(19)
C1A 0.060(3) 0.050(3) 0.084(4) 0.008(3) 0.013(3) 0.011(3)
N2A 0.066(3) 0.078(3) 0.080(3) 0.001(3) 0.021(2) 0.010(3)
C2A 0.089(4) 0.062(4) 0.103(5) 0.005(3) 0.023(4) 0.030(3)
N3A 0.062(3) 0.046(2) 0.041(2) -0.0020(18) 0.0047(18) 0.003(2)
C3A 0.071(4) 0.111(6) 0.152(7) 0.020(6) 0.055(4) 0.016(4)
C4A 0.055(3) 0.059(3) 0.047(2) -0.001(3) 0.009(2) 0.008(3)
C5A 0.055(3) 0.058(3) 0.049(3) 0.004(2) 0.018(2) -0.005(3)
C6A 0.085(4) 0.044(3) 0.050(3) 0.008(2) 0.005(3) 0.010(3)
C7A 0.116(5) 0.053(3) 0.074(4) 0.014(3) -0.021(4) -0.011(3)
C8A 0.069(3) 0.056(3) 0.043(3) 0.015(2) 0.004(2) 0.002(3)
C9A 0.075(4) 0.076(4) 0.054(3) 0.010(3) 0.000(3) 0.000(3)
C10A 0.103(5) 0.096(5) 0.059(4) 0.005(4) -0.004(4) -0.015(4)
C11A 0.097(6) 0.152(8) 0.071(5) 0.036(6) -0.024(4) -0.029(6)
C12A 0.072(4) 0.156(9) 0.104(6) 0.061(6) -0.012(4) 0.004(5)
C13A 0.079(4) 0.095(5) 0.084(4) 0.037(4) 0.019(3) 0.020(4)
N1B 0.055(2) 0.045(2) 0.047(2) -0.0033(18) 0.0026(18) -0.0017(19)
C1B 0.077(4) 0.048(3) 0.071(4) -0.007(3) -0.001(3) -0.011(3)
N2B 0.091(3) 0.049(3) 0.063(3) 0.013(2) -0.001(2) -0.017(2)
C2B 0.110(5) 0.049(3) 0.088(4) 0.006(3) 0.000(4) -0.029(3)
N3B 0.045(2) 0.040(2) 0.043(2) 0.0014(18) 0.0003(16) -0.0042(17)
C3B 0.165(8) 0.084(5) 0.067(4) 0.030(4) 0.006(4) -0.031(5)
C4B 0.049(3) 0.042(3) 0.051(3) 0.009(2) 0.000(2) -0.005(2)
C5B 0.049(2) 0.048(3) 0.040(2) 0.008(2) -0.0016(19) -0.005(2)
C6B 0.054(3) 0.042(2) 0.048(3) 0.004(2) 0.001(2) -0.008(2)
C7B 0.065(3) 0.056(3) 0.067(3) -0.015(3) 0.006(3) -0.007(3)
C8B 0.055(3) 0.067(3) 0.040(3) -0.006(2) 0.000(2) -0.006(3)
C9B 0.057(3) 0.080(4) 0.074(4) -0.005(3) 0.000(3) 0.003(3)
C10B 0.055(4) 0.114(6) 0.126(6) -0.022(5) 0.002(4) 0.006(4)
C11B 0.069(5) 0.156(9) 0.111(6) -0.013(7) 0.012(4) -0.007(6)
C12B 0.082(5) 0.158(9) 0.084(5) 0.001(5) 0.018(4) -0.069(6)
C13B 0.082(4) 0.093(5) 0.062(3) 0.012(3) -0.003(3) -0.041(4)
Fe2 0.0390(3) 0.0395(3) 0.0388(3) 0.0014(3) 0.0030(3) -0.0014(3)
N1C 0.044(2) 0.043(2) 0.042(2) 0.0028(17) 0.0067(16) -0.0021(17)
N2C 0.059(2) 0.055(2) 0.052(2) 0.008(2) 0.0004(19) 0.012(2)
C2C 0.081(4) 0.053(3) 0.066(3) 0.016(3) 0.010(3) 0.005(3)
N3C 0.0430(19) 0.042(2) 0.0367(19) -0.0005(16) 0.0091(16) 0.0004(17)
C3C 0.074(4) 0.073(4) 0.069(4) 0.009(3) -0.022(3) 0.010(3)
C4C 0.053(3) 0.047(3) 0.036(2) 0.003(2) -0.001(2) 0.006(2)
C5C 0.038(2) 0.052(3) 0.044(2) -0.001(2) 0.0025(18) 0.001(2)
C6C 0.040(2) 0.040(2) 0.053(2) 0.002(2) 0.0098(19) -0.007(2)
C7C 0.063(3) 0.059(3) 0.061(3) -0.005(3) 0.009(2) -0.022(3)
C8C 0.039(2) 0.042(2) 0.051(3) 0.004(2) -0.0018(19) -0.0047(19)
C9C 0.052(3) 0.048(3) 0.052(3) 0.001(2) -0.001(2) -0.002(2)
C10C 0.070(3) 0.060(3) 0.053(3) -0.005(3) 0.009(3) 0.002(3)
C11C 0.080(4) 0.084(4) 0.051(3) -0.003(3) 0.014(3) -0.009(3)
C12C 0.067(3) 0.074(4) 0.060(3) 0.023(3) 0.002(3) -0.008(3)
C13C 0.052(3) 0.056(3) 0.064(3) 0.010(3) 0.007(2) -0.006(2)
N1D 0.045(2) 0.043(2) 0.054(2) -0.0038(18) 0.0064(17) 0.0007(17)
C1D 0.054(3) 0.051(3) 0.070(3) -0.001(3) 0.005(2) 0.009(2)
N2D 0.058(2) 0.065(3) 0.044(2) -0.012(2) 0.0017(18) 0.011(2)
C2D 0.070(3) 0.063(3) 0.062(3) -0.022(3) 0.006(3) 0.015(3)
N3D 0.0341(18) 0.0383(19) 0.044(2) 0.0015(16) 0.0037(15) 0.0002(15)
C3D 0.090(4) 0.103(5) 0.040(3) -0.014(3) 0.004(3) 0.016(4)
C4D 0.039(2) 0.056(3) 0.039(2) -0.004(2) -0.0017(18) -0.002(2)
C5D 0.041(2) 0.048(3) 0.040(2) -0.002(2) -0.0054(19) -0.002(2)
C6D 0.043(2) 0.040(2) 0.046(2) -0.0026(19) 0.000(2) -0.0002(19)
C7D 0.055(3) 0.048(3) 0.083(4) 0.013(3) 0.007(3) 0.003(2)
C8D 0.044(2) 0.050(3) 0.044(2) 0.007(2) 0.0012(19) 0.008(2)
C9D 0.045(3) 0.063(3) 0.057(3) -0.007(3) 0.003(2) -0.002(2)
C10D 0.049(3) 0.099(5) 0.072(4) -0.009(4) -0.004(3) -0.011(3)
C11D 0.048(3) 0.115(6) 0.080(4) -0.017(4) 0.001(3) -0.002(4)
C12D 0.057(3) 0.099(5) 0.094(5) -0.002(4) 0.027(3) 0.025(4)
C13D 0.060(3) 0.065(3) 0.064(3) -0.007(3) 0.002(3) 0.010(3)
N1E 0.045(2) 0.043(2) 0.045(2) 0.0067(17) 0.0037(17) -0.0016(17)
C1E 0.047(3) 0.053(3) 0.062(3) -0.012(3) -0.001(2) -0.009(2)
N2E 0.050(2) 0.060(3) 0.072(3) -0.003(2) 0.008(2) -0.010(2)
C2E 0.062(3) 0.058(3) 0.075(4) -0.013(3) 0.003(3) -0.015(3)
N3E 0.046(2) 0.044(2) 0.041(2) 0.0028(17) 0.0005(16) -0.0031(18)
C3E 0.051(3) 0.095(5) 0.109(5) -0.015(4) 0.030(3) -0.019(3)
C4E 0.048(3) 0.048(3) 0.046(2) 0.005(2) 0.004(2) -0.010(2)
C5E 0.053(3) 0.052(3) 0.043(3) 0.001(2) 0.012(2) -0.006(2)
C6E 0.058(3) 0.048(3) 0.044(2) -0.007(2) 0.003(2) -0.006(2)
C7E 0.075(4) 0.063(3) 0.064(3) -0.019(3) 0.011(3) 0.003(3)
C8E 0.056(3) 0.062(3) 0.035(2) -0.006(2) 0.006(2) -0.001(2)
C9E 0.074(3) 0.071(3) 0.046(3) 0.000(3) 0.005(2) -0.012(3)
C10E 0.095(5) 0.084(4) 0.057(3) 0.016(3) 0.001(3) 0.005(4)
C11E 0.097(5) 0.121(6) 0.049(3) 0.015(4) -0.010(3) 0.015(5)
C12E 0.078(4) 0.112(6) 0.064(4) -0.012(4) -0.012(3) -0.010(4)
C13E 0.070(3) 0.080(4) 0.048(3) -0.008(3) -0.001(3) -0.013(3)
C1C 0.062(3) 0.051(3) 0.061(3) 0.008(3) 0.008(3) -0.001(3)
Cl10 0.0564(7) 0.0515(7) 0.0784(9) 0.0015(6) -0.0066(6) -0.0030(6)
O11 0.101(4) 0.199(8) 0.105(4) 0.064(5) 0.014(3) -0.020(4)
O12 0.111(4) 0.078(3) 0.181(6) -0.057(4) -0.030(4) 0.019(3)
O13 0.085(3) 0.115(4) 0.085(3) 0.023(3) -0.012(2) 0.020(3)
O14 0.085(3) 0.066(3) 0.138(4) -0.023(3) -0.032(3) -0.014(2)
Cl20 0.0915(10) 0.0652(8) 0.0669(9) -0.0106(7) -0.0129(8) 0.0044(8)
O21 0.113(4) 0.119(4) 0.078(3) -0.019(3) -0.034(3) -0.009(3)
O22 0.124(4) 0.064(3) 0.105(3) -0.013(3) -0.004(3) 0.006(3)
O23 0.099(4) 0.134(5) 0.156(5) -0.030(4) 0.016(4) 0.029(4)
O24 0.213(7) 0.084(4) 0.078(3) -0.003(3) -0.003(4) 0.003(4)
Cl30 0.0926(11) 0.0585(8) 0.0712(9) -0.0013(7) -0.0090(8) 0.0009(8)
O31 0.326(13) 0.126(6) 0.120(5) 0.032(5) 0.082(7) 0.049(7)
O32 0.208(12) 0.086(6) 0.101(8) -0.008(6) 0.067(8) 0.035(7)
O33 0.219(13) 0.072(5) 0.139(8) -0.012(5) 0.056(8) -0.062(7)
O34 0.092(6) 0.178(12) 0.244(14) -0.111(11) -0.018(7) -0.020(7)
Cl40 0.0952(11) 0.1087(12) 0.0513(7) -0.0078(9) 0.0054(7) -0.0095(10)
O41 0.073(3) 0.261(11) 0.166(6) -0.098(7) 0.012(3) -0.011(5)
O42 0.088(3) 0.123(5) 0.142(5) -0.041(4) -0.009(3) -0.021(3)
O43 0.192(6) 0.144(6) 0.073(3) -0.013(3) 0.046(4) 0.005(5)
O44 0.281(11) 0.189(9) 0.112(5) 0.056(6) -0.043(6) -0.084(8)
N100 0.052(5) 0.067(6) 0.065(6) 0.029(5) 0.023(4) 0.016(5)
C101 0.061(6) 0.047(6) 0.030(5) 0.015(4) 0.016(4) 0.018(5)
C102 0.23(2) 0.117(14) 0.027(6) 0.001(7) 0.013(9) -0.031(15)
N200 0.25(2) 0.158(16) 0.053(7) 0.026(9) -0.022(10) 0.090(17)
C201 0.109(9) 0.055(6) 0.034(5) -0.002(5) -0.004(6) 0.017(7)
C202 0.087(8) 0.102(10) 0.059(7) -0.021(7) 0.005(6) 0.000(8)

loop_
_atom_type_symbol
_atom_type_description
_atom_type_scat_dispersion_real
_atom_type_scat_dispersion_imag
_atom_type_scat_source
C C 0.0181 0.0091 'International Tables Vol C Tables 4.2.6.8 and 6.1.1.4'
H H 0.0000 0.0000 'International Tables Vol C Tables 4.2.6.8 and 6.1.1.4'
N N 0.0311 0.0180 'International Tables Vol C Tables 4.2.6.8 and 6.1.1.4'
O O 0.0492 0.0322 'International Tables Vol C Tables 4.2.6.8 and 6.1.1.4'
Fe Fe -1.1336 3.1974 'International Tables Vol C Tables 4.2.6.8 and 6.1.1.4'
Cl Cl 0.3639 0.7018 'International Tables Vol C Tables 4.2.6.8 and 6.1.1.4'

loop_
_geom_angle_atom_site_label_1
_geom_angle_atom_site_label_2
_geom_angle_atom_site_label_3
_geom_angle
N1A Fe1 N1 91.45(17)
N1A Fe1 N1B 90.27(16)
N1 Fe1 N1B 92.48(17)
N1A Fe1 N3 171.49(16)
N1 Fe1 N3 80.49(16)
N1B Fe1 N3 92.80(16)
N1A Fe1 N3A 81.09(17)
N1 Fe1 N3A 90.99(17)
N1B Fe1 N3A 170.77(17)
N3 Fe1 N3A 96.21(16)
N1A Fe1 N3B 91.80(16)
N1 Fe1 N3B 172.72(16)
N1B Fe1 N3B 81.00(15)
N3 Fe1 N3B 96.51(15)
N3A Fe1 N3B 95.94(15)
C4 N1 C1 105.9(4)
C4 N1 Fe1 113.2(3)
C1 N1 Fe1 140.9(4)
C2 C1 N1 109.7(6)
C2 C1 H1A 125.1
N1 C1 H1A 125.1
C4 N2 C2 106.0(5)
C4 N2 C3 126.4(5)
C2 N2 C3 127.6(5)
C1 C2 N2 107.5(5)
C1 C2 H2A 126.3
N2 C2 H2A 126.3
C5 N3 C6 119.1(4)
C5 N3 Fe1 114.7(3)
C6 N3 Fe1 125.9(3)
N2 C3 H3A 109.5
N2 C3 H3B 109.5
H3A C3 H3B 109.5
N2 C3 H3C 109.5
H3A C3 H3C 109.5
H3B C3 H3C 109.5
N1 C4 N2 110.9(5)
N1 C4 C5 117.5(4)
N2 C4 C5 131.6(5)
N3 C5 C4 114.0(4)
N3 C5 H5A 123.0
C4 C5 H5A 123.0
N3 C6 C8 111.6(4)
N3 C6 C7 113.8(4)
C8 C6 C7 109.2(4)
N3 C6 H6A 107.3
C8 C6 H6A 107.3
C7 C6 H6A 107.3
C6 C7 H7A 109.5
C6 C7 H7B 109.5
H7A C7 H7B 109.5
C6 C7 H7C 109.5
H7A C7 H7C 109.5
H7B C7 H7C 109.5
C13 C8 C9 117.2(5)
C13 C8 C6 120.7(6)
C9 C8 C6 122.1(5)
C10 C9 C8 120.1(6)
C10 C9 H9A 119.9
C8 C9 H9A 119.9
C9 C10 C11 120.5(8)
C9 C10 H10A 119.8
C11 C10 H10A 119.8
C12 C11 C10 119.6(7)
C12 C11 H11B 120.2
C10 C11 H11B 120.2
C11 C12 C13 120.5(7)
C11 C12 H12A 119.8
C13 C12 H12A 119.8
C8 C13 C12 122.0(7)
C8 C13 H13B 119.0
C12 C13 H13B 119.0
C4A N1A C1A 106.4(4)
C4A N1A Fe1 112.5(3)
C1A N1A Fe1 141.1(4)
C2A C1A N1A 109.3(5)
C2A C1A H1AA 125.3
N1A C1A H1AA 125.3
C4A N2A C2A 106.5(5)
C4A N2A C3A 126.4(6)
C2A N2A C3A 127.1(6)
C1A C2A N2A 107.3(5)
C1A C2A H2AA 126.4
N2A C2A H2AA 126.4
C5A N3A C6A 119.6(4)
C5A N3A Fe1 114.1(3)
C6A N3A Fe1 126.2(3)
N2A C3A H3AA 109.5
N2A C3A H3AB 109.5
H3AA C3A H3AB 109.5
N2A C3A H3AC 109.5
H3AA C3A H3AC 109.5
H3AB C3A H3AC 109.5
N1A C4A N2A 110.5(5)
N1A C4A C5A 117.9(4)
N2A C4A C5A 131.5(5)
N3A C5A C4A 114.3(5)
N3A C5A H5AA 122.8
C4A C5A H5AA 122.8
N3A C6A C8A 111.5(4)
N3A C6A C7A 114.0(5)
C8A C6A C7A 108.8(4)
N3A C6A H6AA 107.4
C8A C6A H6AA 107.4
C7A C6A H6AA 107.4
C6A C7A H7AA 109.5
C6A C7A H7AB 109.5
H7AA C7A H7AB 109.5
C6A C7A H7AC 109.5
H7AA C7A H7AC 109.5
H7AB C7A H7AC 109.5
C9A C8A C13A 117.4(5)
C9A C8A C6A 123.0(5)
C13A C8A C6A 119.6(5)
C8A C9A C10A 121.9(6)
C8A C9A H9AA 119.0
C10A C9A H9AA 119.0
C11A C10A C9A 120.2(8)
C11A C10A H10C 119.9
C9A C10A H10C 119.9
C12A C11A C10A 119.2(7)
C12A C11A H11A 120.4
C10A C11A H11A 120.4
C11A C12A C13A 121.3(8)
C11A C12A H12B 119.4
C13A C12A H12B 119.4
C8A C13A C12A 120.0(7)
C8A C13A H13A 120.0
C12A C13A H13A 120.0
C4B N1B C1B 105.8(4)
C4B N1B Fe1 112.4(3)
C1B N1B Fe1 141.7(4)
N1B C1B C2B 109.4(5)
N1B C1B H1BA 125.3
C2B C1B H1BA 125.3
C2B N2B C4B 107.0(5)
C2B N2B C3B 126.6(5)
C4B N2B C3B 126.4(5)
N2B C2B C1B 107.0(5)
N2B C2B H2BA 126.5
C1B C2B H2BA 126.5
C5B N3B C6B 118.8(4)
C5B N3B Fe1 114.2(3)
C6B N3B Fe1 126.9(3)
N2B C3B H3BA 109.5
N2B C3B H3BB 109.5
H3BA C3B H3BB 109.5
N2B C3B H3BC 109.5
H3BA C3B H3BC 109.5
H3BB C3B H3BC 109.5
N1B C4B N2B 110.8(4)
N1B C4B C5B 117.5(4)
N2B C4B C5B 131.7(4)
N3B C5B C4B 114.9(4)
N3B C5B H5BA 122.6
C4B C5B H5BA 122.6
N3B C6B C7B 115.2(4)
N3B C6B C8B 110.0(4)
C7B C6B C8B 109.2(4)
N3B C6B H6BA 107.4
C7B C6B H6BA 107.4
C8B C6B H6BA 107.4
C6B C7B H7BA 109.5
C6B C7B H7BB 109.5
H7BA C7B H7BB 109.5
C6B C7B H7BC 109.5
H7BA C7B H7BC 109.5
H7BB C7B H7BC 109.5
C9B C8B C13B 117.9(5)
C9B C8B C6B 122.2(5)
C13B C8B C6B 119.7(5)
C8B C9B C10B 122.5(7)
C8B C9B H9BA 118.8
C10B C9B H9BA 118.8
C11B C10B C9B 120.3(9)
C11B C10B H10B 119.8
C9B C10B H10B 119.8
C10B C11B C12B 119.8(8)
C10B C11B H11C 120.1
C12B C11B H11C 120.1
C11B C12B C13B 121.5(8)
C11B C12B H12C 119.2
C13B C12B H12C 119.2
C8B C13B C12B 117.9(8)
C8B C13B H13C 121.0
C12B C13B H13C 121.0
N1E Fe2 N1C 91.88(16)
N1E Fe2 N1D 90.57(16)
N1C Fe2 N1D 92.68(16)
N1E Fe2 N3E 80.89(16)
N1C Fe2 N3E 92.64(15)
N1D Fe2 N3E 170.08(16)
N1E Fe2 N3C 172.09(16)
N1C Fe2 N3C 80.67(16)
N1D Fe2 N3C 92.43(15)
N3E Fe2 N3C 96.69(15)
N1E Fe2 N3D 92.21(15)
N1C Fe2 N3D 172.16(15)
N1D Fe2 N3D 80.60(15)
N3E Fe2 N3D 94.60(15)
N3C Fe2 N3D 95.50(15)
C4C N1C C1C 106.1(4)
C4C N1C Fe2 113.3(3)
C1C N1C Fe2 140.6(4)
C4C N2C C2C 106.7(4)
C4C N2C C3C 127.0(5)
C2C N2C C3C 126.3(5)
C1C C2C N2C 107.3(5)
C1C C2C H2CA 126.3
N2C C2C H2CA 126.3
C5C N3C C6C 118.7(4)
C5C N3C Fe2 114.6(3)
C6C N3C Fe2 126.6(3)
N2C C3C H3CA 109.5
N2C C3C H3CB 109.5
H3CA C3C H3CB 109.5
N2C C3C H3CC 109.5
H3CA C3C H3CC 109.5
H3CB C3C H3CC 109.5
N1C C4C N2C 111.2(4)
N1C C4C C5C 117.0(4)
N2C C4C C5C 131.8(5)
N3C C5C C4C 114.4(4)
N3C C5C H5CA 122.8
C4C C5C H5CA 122.8
N3C C6C C7C 114.7(4)
N3C C6C C8C 110.5(4)
C7C C6C C8C 110.0(4)
N3C C6C H6CA 107.1
C7C C6C H6CA 107.1
C8C C6C H6CA 107.1
C6C C7C H7CA 109.5
C6C C7C H7CB 109.5
H7CA C7C H7CB 109.5
C6C C7C H7CC 109.5
H7CA C7C H7CC 109.5
H7CB C7C H7CC 109.5
C13C C8C C9C 119.2(5)
C13C C8C C6C 119.2(4)
C9C C8C C6C 121.5(4)
C10C C9C C8C 120.1(5)
C10C C9C H9CA 119.9
C8C C9C H9CA 119.9
C11C C10C C9C 119.8(5)
C11C C10C H10D 120.1
C9C C10C H10D 120.1
C10C C11C C12C 120.5(5)
C10C C11C H11D 119.7
C12C C11C H11D 119.7
C11C C12C C13C 120.1(5)
C11C C12C H12D 120.0
C13C C12C H12D 120.0
C8C C13C C12C 120.2(5)
C8C C13C H13D 119.9
C12C C13C H13D 119.9
C4D N1D C1D 106.1(4)
C4D N1D Fe2 112.9(3)
C1D N1D Fe2 141.0(4)
N1D C1D C2D 108.1(5)
N1D C1D H1DA 125.9
C2D C1D H1DA 125.9
C2D N2D C4D 107.5(4)
C2D N2D C3D 127.1(5)
C4D N2D C3D 125.4(5)
N2D C2D C1D 107.7(5)
N2D C2D H2DA 126.2
C1D C2D H2DA 126.2
C5D N3D C6D 119.5(4)
C5D N3D Fe2 114.5(3)
C6D N3D Fe2 125.9(3)
N2D C3D H3DA 109.5
N2D C3D H3DB 109.5
H3DA C3D H3DB 109.5
N2D C3D H3DC 109.5
H3DA C3D H3DC 109.5
H3DB C3D H3DC 109.5
N1D C4D N2D 110.6(4)
N1D C4D C5D 117.1(4)
N2D C4D C5D 132.3(4)
N3D C5D C4D 114.8(4)
N3D C5D H5DA 122.6
C4D C5D H5DA 122.6
N3D C6D C8D 110.8(4)
N3D C6D C7D 114.4(4)
C8D C6D C7D 109.1(4)
N3D C6D H6DA 107.4
C8D C6D H6DA 107.4
C7D C6D H6DA 107.4
C6D C7D H7DA 109.5
C6D C7D H7DB 109.5
H7DA C7D H7DB 109.5
C6D C7D H7DC 109.5
H7DA C7D H7DC 109.5
H7DB C7D H7DC 109.5
C9D C8D C13D 117.9(4)
C9D C8D C6D 123.3(4)
C13D C8D C6D 118.7(5)
C10D C9D C8D 120.8(5)
C10D C9D H9DA 119.6
C8D C9D H9DA 119.6
C11D C10D C9D 120.6(6)
C11D C10D H10E 119.7
C9D C10D H10E 119.7
C12D C11D C10D 120.0(5)
C12D C11D H11E 120.0
C10D C11D H11E 120.0
C11D C12D C13D 120.4(6)
C11D C12D H12E 119.8
C13D C12D H12E 119.8
C8D C13D C12D 120.2(6)
C8D C13D H13E 119.9
C12D C13D H13E 119.9
C4E N1E C1E 106.6(4)
C4E N1E Fe2 112.9(3)
C1E N1E Fe2 140.5(3)
C2E C1E N1E 108.6(5)
C2E C1E H1EA 125.7
N1E C1E H1EA 125.7
C2E N2E C4E 106.8(4)
C2E N2E C3E 127.7(5)
C4E N2E C3E 125.5(5)
N2E C2E C1E 108.0(5)
N2E C2E H2EA 126.0
C1E C2E H2EA 126.0
C5E N3E C6E 119.3(4)
C5E N3E Fe2 114.6(3)
C6E N3E Fe2 126.1(3)
N2E C3E H3EA 109.5
N2E C3E H3EB 109.5
H3EA C3E H3EB 109.5
N2E C3E H3EC 109.5
H3EA C3E H3EC 109.5
H3EB C3E H3EC 109.5
N1E C4E N2E 110.0(4)
N1E C4E C5E 117.3(4)
N2E C4E C5E 132.6(4)
N3E C5E C4E 114.1(4)
N3E C5E H5EA 122.9
C4E C5E H5EA 122.9
N3E C6E C7E 114.8(4)
N3E C6E C8E 109.6(4)
C7E C6E C8E 110.2(4)
N3E C6E H6EA 107.3
C7E C6E H6EA 107.3
C8E C6E H6EA 107.3
C6E C7E H7EA 109.5
C6E C7E H7EB 109.5
H7EA C7E H7EB 109.5
C6E C7E H7EC 109.5
H7EA C7E H7EC 109.5
H7EB C7E H7EC 109.5
C13E C8E C9E 118.5(5)
C13E C8E C6E 119.0(5)
C9E C8E C6E 122.5(5)
C8E C9E C10E 120.9(6)
C8E C9E H9EA 119.5
C10E C9E H9EA 119.5
C11E C10E C9E 119.4(7)
C11E C10E H10F 120.3
C9E C10E H10F 120.3
C10E C11E C12E 120.7(6)
C10E C11E H11F 119.7
C12E C11E H11F 119.7
C11E C12E C13E 119.9(6)
C11E C12E H12F 120.0
C13E C12E H12F 120.0
C8E C13E C12E 120.5(6)
C8E C13E H13F 119.7
C12E C13E H13F 119.7
C2C C1C N1C 108.7(5)
C2C C1C H1CA 125.6
N1C C1C H1CA 125.6
O12 Cl10 O14 108.5(3)
O12 Cl10 O11 110.0(5)
O14 Cl10 O11 110.3(4)
O12 Cl10 O13 107.9(4)
O14 Cl10 O13 111.3(3)
O11 Cl10 O13 108.8(3)
O21 Cl20 O23 110.4(4)
O21 Cl20 O22 109.7(4)
O23 Cl20 O22 109.6(4)
O21 Cl20 O24 109.5(4)
O23 Cl20 O24 109.2(4)
O22 Cl20 O24 108.4(3)
O31 Cl30 O33 115.1(6)
O31 Cl30 O32 112.3(7)
O33 Cl30 O32 121.9(7)
O31 Cl30 O33A 92.4(12)
O33 Cl30 O33A 62.6(13)
O32 Cl30 O33A 84.2(13)
O31 Cl30 O34 92.3(9)
O33 Cl30 O34 106.2(8)
O32 Cl30 O34 103.4(8)
O33A Cl30 O34 168.8(14)
O31 Cl30 O34A 123.9(12)
O33 Cl30 O34A 54.8(15)
O32 Cl30 O34A 117.6(14)
O33A Cl30 O34A 116(2)
O34 Cl30 O34A 53.3(15)
O31 Cl30 O32A 134.0(16)
O33 Cl30 O32A 107.5(16)
O32 Cl30 O32A 23.5(15)
O33A Cl30 O32A 92.4(17)
O34 Cl30 O32A 91.6(15)
O34A Cl30 O32A 94.2(19)
O43 Cl40 O44 111.5(6)
O43 Cl40 O41 106.0(4)
O44 Cl40 O41 110.6(7)
O43 Cl40 O42 110.8(4)
O44 Cl40 O42 109.7(4)
O41 Cl40 O42 108.1(5)
N100 C101 C102 179.5(15)
C101 C102 H10G 109.5
C101 C102 H10H 109.5
H10G C102 H10H 109.5
C101 C102 H10I 109.5
H10G C102 H10I 109.5
H10H C102 H10I 109.5
N200 C201 C202 176.1(16)
C201 C202 H20A 109.5
C201 C202 H20B 109.5
H20A C202 H20B 109.5
C201 C202 H20C 109.5
H20A C202 H20C 109.5
H20B C202 H20C 109.5

loop_
_geom_bond_atom_site_label_1
_geom_bond_atom_site_label_2
_geom_bond_distance
Fe1 N1A 1.954(4)
Fe1 N1 1.962(4)
Fe1 N1B 1.963(4)
Fe1 N3 2.011(4)
Fe1 N3A 2.014(4)
Fe1 N3B 2.019(4)
N1 C4 1.328(6)
N1 C1 1.358(7)
C1 C2 1.332(9)
C1 H1A 0.9300
N2 C4 1.347(6)
N2 C2 1.373(8)
N2 C3 1.459(8)
C2 H2A 0.9300
N3 C5 1.298(6)
N3 C6 1.472(6)
C3 H3A 0.9600
C3 H3B 0.9600
C3 H3C 0.9600
C4 C5 1.424(7)
C5 H5A 0.9300
C6 C8 1.514(7)
C6 C7 1.553(8)
C6 H6A 0.9800
C7 H7A 0.9600
C7 H7B 0.9600
C7 H7C 0.9600
C8 C13 1.369(8)
C8 C9 1.386(8)
C9 C10 1.377(9)
C9 H9A 0.9300
C10 C11 1.379(12)
C10 H10A 0.9300
C11 C12 1.325(14)
C11 H11B 0.9300
C12 C13 1.374(11)
C12 H12A 0.9300
C13 H13B 0.9300
N1A C4A 1.332(7)
N1A C1A 1.357(7)
C1A C2A 1.353(9)
C1A H1AA 0.9300
N2A C4A 1.355(7)
N2A C2A 1.367(9)
N2A C3A 1.474(9)
C2A H2AA 0.9300
N3A C5A 1.291(6)
N3A C6A 1.488(7)
C3A H3AA 0.9600
C3A H3AB 0.9600
C3A H3AC 0.9600
C4A C5A 1.423(8)
C5A H5AA 0.9300
C6A C8A 1.516(8)
C6A C7A 1.532(9)
C6A H6AA 0.9800
C7A H7AA 0.9600
C7A H7AB 0.9600
C7A H7AC 0.9600
C8A C9A 1.381(8)
C8A C13A 1.391(9)
C9A C10A 1.386(9)
C9A H9AA 0.9300
C10A C11A 1.367(12)
C10A H10C 0.9300
C11A C12A 1.360(14)
C11A H11A 0.9300
C12A C13A 1.401(11)
C12A H12B 0.9300
C13A H13A 0.9300
N1B C4B 1.335(6)
N1B C1B 1.354(7)
C1B C2B 1.370(9)
C1B H1BA 0.9300
N2B C2B 1.348(8)
N2B C4B 1.354(6)
N2B C3B 1.462(8)
C2B H2BA 0.9300
N3B C5B 1.278(6)
N3B C6B 1.480(6)
C3B H3BA 0.9600
C3B H3BB 0.9600
C3B H3BC 0.9600
C4B C5B 1.432(7)
C5B H5BA 0.9300
C6B C7B 1.520(7)
C6B C8B 1.528(7)
C6B H6BA 0.9800
C7B H7BA 0.9600
C7B H7BB 0.9600
C7B H7BC 0.9600
C8B C9B 1.369(9)
C8B C13B 1.387(8)
C9B C10B 1.379(9)
C9B H9BA 0.9300
C10B C11B 1.325(14)
C10B H10B 0.9300
C11B C12B 1.357(14)
C11B H11C 0.9300
C12B C13B 1.423(12)
C12B H12C 0.9300
C13B H13C 0.9300
Fe2 N1E 1.957(4)
Fe2 N1C 1.958(4)
Fe2 N1D 1.960(4)
Fe2 N3E 2.004(4)
Fe2 N3C 2.008(4)
Fe2 N3D 2.015(4)
N1C C4C 1.330(6)
N1C C1C 1.371(7)
N2C C4C 1.345(6)
N2C C2C 1.367(7)
N2C C3C 1.468(7)
C2C C1C 1.360(8)
C2C H2CA 0.9300
N3C C5C 1.291(6)
N3C C6C 1.492(6)
C3C H3CA 0.9600
C3C H3CB 0.9600
C3C H3CC 0.9600
C4C C5C 1.430(7)
C5C H5CA 0.9300
C6C C7C 1.521(7)
C6C C8C 1.522(6)
C6C H6CA 0.9800
C7C H7CA 0.9600
C7C H7CB 0.9600
C7C H7CC 0.9600
C8C C13C 1.380(7)
C8C C9C 1.392(7)
C9C C10C 1.385(7)
C9C H9CA 0.9300
C10C C11C 1.369(9)
C10C H10D 0.9300
C11C C12C 1.373(9)
C11C H11D 0.9300
C12C C13C 1.381(8)
C12C H12D 0.9300
C13C H13D 0.9300
N1D C4D 1.342(6)
N1D C1D 1.375(7)
C1D C2D 1.382(8)
C1D H1DA 0.9300
N2D C2D 1.344(7)
N2D C4D 1.356(6)
N2D C3D 1.469(7)
C2D H2DA 0.9300
N3D C5D 1.286(6)
N3D C6D 1.482(6)
C3D H3DA 0.9600
C3D H3DB 0.9600
C3D H3DC 0.9600
C4D C5D 1.419(7)
C5D H5DA 0.9300
C6D C8D 1.527(6)
C6D C7D 1.532(7)
C6D H6DA 0.9800
C7D H7DA 0.9600
C7D H7DB 0.9600
C7D H7DC 0.9600
C8D C9D 1.385(7)
C8D C13D 1.389(7)
C9D C10D 1.381(7)
C9D H9DA 0.9300
C10D C11D 1.359(10)
C10D H10E 0.9300
C11D C12D 1.357(10)
C11D H11E 0.9300
C12D C13D 1.395(8)
C12D H12E 0.9300
C13D H13E 0.9300
N1E C4E 1.336(6)
N1E C1E 1.359(6)
C1E C2E 1.357(8)
C1E H1EA 0.9300
N2E C2E 1.350(7)
N2E C4E 1.359(6)
N2E C3E 1.469(7)
C2E H2EA 0.9300
N3E C5E 1.299(6)
N3E C6E 1.485(6)
C3E H3EA 0.9600
C3E H3EB 0.9600
C3E H3EC 0.9600
C4E C5E 1.425(7)
C5E H5EA 0.9300
C6E C7E 1.527(7)
C6E C8E 1.530(7)
C6E H6EA 0.9800
C7E H7EA 0.9600
C7E H7EB 0.9600
C7E H7EC 0.9600
C8E C13E 1.383(8)
C8E C9E 1.390(8)
C9E C10E 1.395(9)
C9E H9EA 0.9300
C10E C11E 1.361(11)
C10E H10F 0.9300
C11E C12E 1.380(12)
C11E H11F 0.9300
C12E C13E 1.388(9)
C12E H12F 0.9300
C13E H13F 0.9300
C1C H1CA 0.9300
Cl10 O12 1.401(6)
Cl10 O14 1.405(5)
Cl10 O11 1.418(6)
Cl10 O13 1.424(5)
Cl20 O21 1.398(5)
Cl20 O23 1.416(6)
Cl20 O22 1.420(5)
Cl20 O24 1.440(6)
Cl30 O31 1.354(7)
Cl30 O33 1.355(8)
Cl30 O32 1.373(9)
Cl30 O33A 1.40(3)
Cl30 O34 1.427(10)
Cl30 O34A 1.43(3)
Cl30 O32A 1.56(4)
Cl40 O43 1.361(5)
Cl40 O44 1.399(9)
Cl40 O41 1.423(7)
Cl40 O42 1.423(6)
N100 C101 1.070(14)
C101 C102 1.39(2)
C102 H10G 0.9600
C102 H10H 0.9600
C102 H10I 0.9600
N200 C201 1.08(2)
C201 C202 1.33(2)
C202 H20A 0.9600
C202 H20B 0.9600
C202 H20C 0.9600

loop_
_geom_hbond_atom_site_label_D
_geom_hbond_atom_site_label_H
_geom_hbond_atom_site_label_A
_geom_hbond_distance_DH
_geom_hbond_distance_HA
_geom_hbond_distance_DA
_geom_hbond_angle_DHA
_geom_hbond_site_symmetry_A
C2A H2AA O34 0.93 2.51 3.202(13) 131.3 .
C1 H1A N100 0.93 2.59 3.389(11) 144.0 .
C5B H5BA O43 0.93 2.40 3.299(7) 162.6 2_656
C1B H1BA O33A 0.93 2.41 3.01(3) 121.7 1_655
C2E H2EA O12 0.93 2.69 3.328(8) 126.3 2_757
C2E H2EA O14 0.93 2.52 3.362(8) 151.1 2_757
